data_4338276
loop_
_publ_author_name
'Lin, Lang'
'Yu, Rongmin'
'Wu, Xiao-Yuan'
'Yang, Wen-Bin'
'Zhang, Jian'
'Guo, Xiang-Guang'
'Lin, Zu-Jin'
'Lu, Can-Zhong'

_publ_section_title
;
 Enantioselective inclusion of alcohols by solvent-controlled assembled
 flexible metal-organic frameworks.
;
_journal_issue 10
_journal_name_full 'Inorganic chemistry'
_journal_page_first 4794
_journal_page_last 4796
_journal_paper_doi 10.1021/ic500436g
_journal_volume 53
_journal_year 2014
_chemical_absolute_configuration ad
_chemical_formula_moiety 'C19 H24 Cu2 N6 O6, C9 H12 O'
_chemical_formula_sum 'C28 H36 Cu2 N6 O7'
_chemical_formula_weight 695.71
_chemical_name_systematic
;
 ?
;
_space_group_crystal_system orthorhombic
_space_group_IT_number 19
_space_group_name_Hall 'P 2ac 2ab'
_space_group_name_H-M_alt 'P 21 21 21'
_symmetry_space_group_name_Hall 'P 2ac 2ab'
_symmetry_space_group_name_H-M 'P 21 21 21'
_atom_sites_solution_hydrogens mixed
_audit_creation_method SHELXL-2013
_cell_angle_alpha 90
_cell_angle_beta 90
_cell_angle_gamma 90
_cell_formula_units_Z 4
_cell_length_a 13.492(2)
_cell_length_b 14.377(2)
_cell_length_c 16.191(3)
_cell_measurement_reflns_used 9429
_cell_measurement_temperature 223(2)
_cell_measurement_theta_max 27.4739
_cell_measurement_theta_min 2.0700
_cell_volume 3140.6(9)
_computing_cell_refinement 'CrystalClear (Rigaku Inc., 2008)'
_computing_data_collection 'CrystalClear (Rigaku Inc., 2008)'
_computing_data_reduction 'CrystalClear (Rigaku Inc., 2008)'
_computing_molecular_graphics DIAMOND
_computing_publication_material 'SHELXL-2013 (Sheldrick, 2013)'
_computing_structure_refinement 'SHELXL-2013 (Sheldrick, 2013)'
_computing_structure_solution 'SHELXL-2013 (Sheldrick, 2013)'
_diffrn_ambient_temperature 223(2)
_diffrn_detector_area_resol_mean 28.5714
_diffrn_measured_fraction_theta_full 0.991
_diffrn_measured_fraction_theta_max 0.983
_diffrn_measurement_method CCD_Profile_fitting
_diffrn_radiation_type MoK\a
_diffrn_radiation_wavelength 0.71073
_diffrn_reflns_av_R_equivalents 0.0413
_diffrn_reflns_av_unetI/netI 0.0516
_diffrn_reflns_Laue_measured_fraction_full 0.991
_diffrn_reflns_Laue_measured_fraction_max 0.983
_diffrn_reflns_limit_h_max 17
_diffrn_reflns_limit_h_min -17
_diffrn_reflns_limit_k_max 18
_diffrn_reflns_limit_k_min -18
_diffrn_reflns_limit_l_max 19
_diffrn_reflns_limit_l_min -20
_diffrn_reflns_number 25158
_diffrn_reflns_point_group_measured_fraction_full 0.986
_diffrn_reflns_point_group_measured_fraction_max 0.973
_diffrn_reflns_theta_full 25.242
_diffrn_reflns_theta_max 27.481
_diffrn_reflns_theta_min 2.070
_exptl_absorpt_coefficient_mu 1.407
_exptl_absorpt_correction_T_max 0.932
_exptl_absorpt_correction_T_min 0.919
_exptl_absorpt_correction_type multi-scan
_exptl_crystal_colour green
_exptl_crystal_density_diffrn 1.471
_exptl_crystal_description block
_exptl_crystal_F_000 1440
_exptl_crystal_size_max 0.100
_exptl_crystal_size_mid 0.050
_exptl_crystal_size_min 0.050
_refine_diff_density_max 0.640
_refine_diff_density_min -0.356
_refine_diff_density_rms 0.099
_refine_ls_abs_structure_details
;
 Flack x determined using 2108 quotients [(I+)-(I-)]/[(I+)+(I-)]
 (Parsons and Flack (2004), Acta Cryst. A60, s61).
;
_refine_ls_abs_structure_Flack 0.021(6)
_refine_ls_extinction_method none
_refine_ls_goodness_of_fit_ref 1.014
_refine_ls_hydrogen_treatment mixed
_refine_ls_matrix_type full
_refine_ls_number_parameters 376
_refine_ls_number_reflns 7004
_refine_ls_number_restraints 24
_refine_ls_restrained_S_all 1.021
_refine_ls_R_factor_all 0.0426
_refine_ls_R_factor_gt 0.0363
_refine_ls_shift/su_max 0.001
_refine_ls_shift/su_mean 0.000
_refine_ls_structure_factor_coef Fsqd
_refine_ls_weighting_details
;
 w=1/[\s^2^(Fo^2^)+(0.0579P)^2^]
 where P=(Fo^2^+2Fc^2^)/3
;
_refine_ls_weighting_scheme calc
_refine_ls_wR_factor_gt 0.0923
_refine_ls_wR_factor_ref 0.1000
_reflns_Friedel_coverage 0.776
_reflns_Friedel_fraction_full 0.980
_reflns_Friedel_fraction_max 0.960
_reflns_number_gt 6001
_reflns_number_total 7004
_reflns_threshold_expression 'I > 2\s(I)'
_cod_data_source_file ic500436g_si_001.cif
_cod_data_source_block L-3-1-PPP
_cod_depositor_comments 'Adding full bibliography for 4338272--4338281.cif.'
_cod_original_cell_volume 3140.5(9)
_cod_database_code 4338276
_shelx_space_group_comment
;
The symmetry employed for this shelxl refinement is uniquely defined
by the following loop, which should always be used as a source of
symmetry information in preference to the above space-group names.
They are only intended as comments.
;
_shelx_estimated_absorpt_t_min 0.872
_shelx_estimated_absorpt_t_max 0.933
_shelxl_version_number 2013-2

loop_
_space_group_symop_operation_xyz
'x, y, z'
'-x+1/2, -y, z+1/2'
'x+1/2, -y+1/2, -z'
'-x, y+1/2, -z+1/2'

loop_
_atom_site_label
_atom_site_type_symbol
_atom_site_fract_x
_atom_site_fract_y
_atom_site_fract_z
_atom_site_U_iso_or_equiv
_atom_site_adp_type
_atom_site_occupancy
_atom_site_site_symmetry_order
_atom_site_calc_flag
_atom_site_refinement_flags_posn
_atom_site_refinement_flags_adp
Cu1 Cu -0.70060(4) -0.20674(4) 0.33602(3) 0.02811(14) Uani 1 1 d . .
Cu2 Cu -0.42989(4) -0.45121(4) 0.41501(3) 0.02860(14) Uani 1 1 d . .
N1 N -0.6218(3) -0.2392(3) 0.4289(2) 0.0324(9) Uani 1 1 d . .
N2 N -0.4837(3) -0.3965(3) 0.3176(2) 0.0319(9) Uani 1 1 d . .
N3 N -0.7990(3) -0.2023(3) 0.2477(2) 0.0319(8) Uani 1 1 d . .
N4 N -0.7808(3) -0.1631(3) 0.1744(2) 0.0353(9) Uani 1 1 d . .
H4A H -0.7259 -0.1349 0.1615 0.042 Uiso 1 1 calc R U
N5 N -0.3998(3) -0.5094(3) 0.5848(3) 0.0355(9) Uani 1 1 d . .
H5A H -0.3764 -0.4542 0.5950 0.043 Uiso 1 1 calc R U
N6 N -0.4319(3) -0.5373(3) 0.5106(2) 0.0325(8) Uani 1 1 d . .
C1 C -0.7453(4) -0.1482(3) 0.4984(3) 0.0298(10) Uani 1 1 d . .
C2 C -0.5670(5) -0.1186(4) 0.5239(4) 0.0531(15) Uani 1 1 d . .
H2A H -0.5021 -0.1472 0.5293 0.080 Uiso 1 1 calc R U
H2B H -0.5833 -0.0861 0.5746 0.080 Uiso 1 1 calc R U
H2C H -0.5662 -0.0749 0.4783 0.080 Uiso 1 1 calc R U
C3 C -0.6443(4) -0.1937(4) 0.5075(3) 0.0358(11) Uani 1 1 d . .
H3A H -0.6451 -0.2397 0.5530 0.043 Uiso 1 1 calc R U
C4 C -0.5592(3) -0.3069(3) 0.4186(3) 0.0281(9) Uani 1 1 d . .
C5 C -0.5525(3) -0.3350(3) 0.3290(3) 0.0293(9) Uani 1 1 d . .
C6 C -0.4598(4) -0.4379(4) 0.2384(3) 0.0434(14) Uani 1 1 d . .
H6A H -0.5217 -0.4549 0.2092 0.052 Uiso 1 1 calc R U
C7 C -0.3983(7) -0.3719(5) 0.1843(4) 0.089(3) Uani 1 1 d . .
H7A H -0.4367 -0.3165 0.1723 0.133 Uiso 1 1 calc R U
H7B H -0.3811 -0.4029 0.1331 0.133 Uiso 1 1 calc R U
H7C H -0.3382 -0.3546 0.2134 0.133 Uiso 1 1 calc R U
C8 C -0.3994(4) -0.5251(3) 0.2560(3) 0.0323(10) Uani 1 1 d . .
C9 C -0.8516(6) -0.1343(5) 0.0360(4) 0.068(2) Uani 1 1 d . .
H9A H -0.7898 -0.1005 0.0302 0.101 Uiso 1 1 calc R U
H9B H -0.9067 -0.0924 0.0260 0.101 Uiso 1 1 calc R U
H9C H -0.8535 -0.1848 -0.0036 0.101 Uiso 1 1 calc R U
C10 C -0.8592(4) -0.1733(3) 0.1226(3) 0.0403(12) Uani 1 1 d . .
C11 C -0.9299(4) -0.2240(3) 0.1639(3) 0.0326(10) Uani 1 1 d . .
C12 C -0.8893(4) -0.2406(3) 0.2424(3) 0.0345(11) Uani 1 1 d . .
C13 C -0.9312(5) -0.2898(5) 0.3140(3) 0.069(2) Uani 1 1 d . .
H13A H -0.8844 -0.2879 0.3594 0.104 Uiso 1 1 calc R U
H13B H -0.9444 -0.3540 0.2992 0.104 Uiso 1 1 calc R U
H13C H -0.9926 -0.2600 0.3305 0.104 Uiso 1 1 calc R U
C14 C -0.4662(4) -0.7497(3) 0.6357(4) 0.0416(13) Uani 1 1 d . .
H14A H -0.4486 -0.7962 0.5963 0.050 Uiso 1 1 d R U
H14B H -0.4284 -0.7924 0.6676 0.050 Uiso 1 1 d R U
C15 C -0.5053(5) -0.6782(4) 0.4498(4) 0.0538(15) Uani 1 1 d . .
H15A H -0.5046 -0.6401 0.4004 0.081 Uiso 1 1 calc R U
H15B H -0.5730 -0.6955 0.4629 0.081 Uiso 1 1 calc R U
H15C H -0.4663 -0.7339 0.4406 0.081 Uiso 1 1 calc R U
C16 C -0.4624(3) -0.6247(3) 0.5198(3) 0.0327(10) Uani 1 1 d . .
C17 C -0.4491(3) -0.6531(3) 0.6023(3) 0.0339(11) Uani 1 1 d . .
C18 C -0.4083(4) -0.5772(4) 0.6418(3) 0.0359(11) Uani 1 1 d . .
C19 C -0.3765(6) -0.5587(5) 0.7286(4) 0.0635(19) Uani 1 1 d . .
H19A H -0.3873 -0.6139 0.7619 0.095 Uiso 1 1 calc R U
H19B H -0.4148 -0.5075 0.7510 0.095 Uiso 1 1 calc R U
H19C H -0.3066 -0.5428 0.7294 0.095 Uiso 1 1 calc R U
C20 C -0.8214(5) -0.5159(5) 0.1601(6) 0.185(6) Uani 1 1 d G U
H20A H -0.8728 -0.4728 0.1519 0.222 Uiso 1 1 calc R U
C21 C -0.8344(6) -0.5897(6) 0.2145(6) 0.199(5) Uani 1 1 d G U
H21A H -0.8946 -0.5965 0.2431 0.239 Uiso 1 1 calc R U
C22 C -0.7583(7) -0.6534(5) 0.2268(5) 0.198(6) Uani 1 1 d G U
H22A H -0.7671 -0.7033 0.2636 0.237 Uiso 1 1 calc R U
C23 C -0.6692(6) -0.6433(5) 0.1846(5) 0.155(6) Uani 1 1 d G .
H23A H -0.6177 -0.6864 0.1928 0.186 Uiso 1 1 calc R U
C24 C -0.6562(5) -0.5695(6) 0.1302(5) 0.143(5) Uani 1 1 d G .
H24A H -0.5959 -0.5627 0.1016 0.171 Uiso 1 1 calc R U
C25 C -0.7323(6) -0.5058(5) 0.1179(5) 0.116(4) Uani 1 1 d G .
O1 O -0.7817(3) -0.1100(3) 0.5588(2) 0.0418(9) Uani 1 1 d . .
O2 O -0.7846(2) -0.1490(2) 0.4252(2) 0.0338(7) Uani 1 1 d . .
O3 O -0.6114(3) -0.2983(3) 0.2763(2) 0.0401(8) Uani 1 1 d . .
O4 O -0.5070(3) -0.3489(2) 0.4717(2) 0.0353(8) Uani 1 1 d . .
O5 O -0.3782(2) -0.5426(2) 0.3310(2) 0.0337(7) Uani 1 1 d . .
O6 O -0.3728(3) -0.5728(2) 0.1967(2) 0.0459(10) Uani 1 1 d . .
O7 O -0.6527(7) -0.3575(5) 0.0907(6) 0.169(3) Uani 1 1 d . U
H7F H -0.6524 -0.3503 0.1428 0.203 Uiso 1 1 d R U
C27 C -0.7144(11) -0.4329(9) -0.0232(8) 0.151(4) Uani 1 1 d . U
H27A H -0.7387 -0.3773 -0.0517 0.181 Uiso 1 1 calc R U
H27B H -0.6441 -0.4401 -0.0370 0.181 Uiso 1 1 calc R U
C26 C -0.7232(12) -0.4182(8) 0.0659(8) 0.151(4) Uani 1 1 d . U
H26A H -0.7869 -0.3850 0.0734 0.182 Uiso 1 1 calc R U
C28 C -0.7642(14) -0.5076(11) -0.0521(8) 0.208(8) Uani 1 1 d . .
H28A H -0.7516 -0.5145 -0.1107 0.313 Uiso 1 1 calc R U
H28B H -0.8347 -0.4989 -0.0430 0.313 Uiso 1 1 calc R U
H28C H -0.7422 -0.5630 -0.0232 0.313 Uiso 1 1 calc R U

loop_
_atom_site_aniso_label
_atom_site_aniso_U_11
_atom_site_aniso_U_22
_atom_site_aniso_U_33
_atom_site_aniso_U_23
_atom_site_aniso_U_13
_atom_site_aniso_U_12
Cu1 0.0298(3) 0.0289(3) 0.0256(3) 0.0006(2) -0.0034(2) 0.0054(2)
Cu2 0.0311(3) 0.0289(3) 0.0259(3) 0.0001(2) -0.0009(2) 0.0072(2)
N1 0.035(2) 0.040(2) 0.022(2) -0.0004(16) -0.0011(17) 0.0149(17)
N2 0.039(2) 0.0320(19) 0.025(2) -0.0027(16) -0.0028(17) 0.0118(17)
N3 0.0302(19) 0.036(2) 0.029(2) 0.0055(17) -0.0072(17) -0.0069(19)
N4 0.035(2) 0.039(2) 0.032(2) 0.0065(17) -0.0070(19) -0.0126(17)
N5 0.042(2) 0.033(2) 0.032(2) 0.0010(18) -0.001(2) -0.0144(17)
N6 0.038(2) 0.0285(19) 0.030(2) 0.0019(15) -0.0013(18) -0.0031(18)
C1 0.030(2) 0.031(2) 0.028(3) 0.0016(19) 0.003(2) 0.0033(19)
C2 0.043(3) 0.074(4) 0.043(3) -0.020(3) -0.012(3) 0.006(3)
C3 0.045(3) 0.042(3) 0.021(2) 0.002(2) 0.000(2) 0.018(2)
C4 0.026(2) 0.033(2) 0.026(2) -0.0001(18) -0.002(2) 0.0055(18)
C5 0.036(2) 0.027(2) 0.024(2) -0.0004(18) 0.001(2) 0.0067(18)
C6 0.058(3) 0.042(3) 0.030(3) -0.011(2) -0.011(2) 0.027(3)
C7 0.161(9) 0.059(4) 0.046(4) 0.023(3) 0.042(5) 0.043(5)
C8 0.032(2) 0.031(2) 0.034(3) -0.005(2) -0.001(2) 0.0034(18)
C9 0.092(5) 0.066(4) 0.045(4) 0.021(3) -0.029(4) -0.042(4)
C10 0.053(3) 0.032(2) 0.036(3) 0.001(2) -0.020(3) -0.008(2)
C11 0.033(2) 0.025(2) 0.039(3) -0.0040(19) -0.011(2) -0.0015(18)
C12 0.034(2) 0.038(2) 0.032(3) 0.000(2) -0.002(2) -0.009(2)
C13 0.072(4) 0.096(5) 0.041(3) 0.008(3) -0.002(3) -0.045(4)
C14 0.036(3) 0.031(2) 0.058(4) 0.017(2) 0.018(3) 0.003(2)
C15 0.068(4) 0.045(3) 0.049(4) -0.004(3) 0.002(3) -0.017(3)
C16 0.030(2) 0.032(2) 0.036(3) 0.0009(19) 0.007(2) -0.0039(18)
C17 0.029(2) 0.033(2) 0.039(3) 0.010(2) 0.007(2) -0.0056(18)
C18 0.035(3) 0.045(3) 0.027(3) 0.009(2) 0.002(2) -0.007(2)
C19 0.080(5) 0.068(4) 0.042(4) 0.010(3) -0.010(3) -0.032(4)
C20 0.139(9) 0.136(9) 0.281(15) 0.089(10) 0.097(10) 0.046(8)
C21 0.155(9) 0.130(8) 0.313(13) 0.112(9) 0.110(9) 0.048(7)
C22 0.134(10) 0.134(9) 0.325(15) 0.108(10) 0.103(11) 0.041(8)
C23 0.134(11) 0.094(8) 0.237(16) 0.048(9) 0.025(11) 0.019(7)
C24 0.095(8) 0.117(9) 0.216(15) 0.021(10) 0.029(9) 0.001(7)
C25 0.103(8) 0.083(6) 0.161(10) 0.021(7) 0.019(8) 0.006(6)
O1 0.0351(19) 0.056(2) 0.035(2) -0.0034(16) 0.0069(16) 0.0157(17)
O2 0.0322(17) 0.0384(17) 0.0307(19) -0.0001(14) -0.0002(15) 0.0097(14)
O3 0.049(2) 0.0462(19) 0.0252(18) -0.0046(15) -0.0089(15) 0.0205(18)
O4 0.0411(19) 0.0393(18) 0.0256(18) -0.0008(14) -0.0019(15) 0.0195(16)
O5 0.0425(18) 0.0328(16) 0.0257(17) -0.0025(14) -0.0015(15) 0.0117(14)
O6 0.061(2) 0.043(2) 0.034(2) -0.0102(15) 0.0028(18) 0.0187(18)
O7 0.215(8) 0.096(5) 0.197(7) 0.013(5) -0.014(7) -0.058(5)
C27 0.170(10) 0.139(8) 0.144(9) -0.003(8) -0.015(9) -0.064(8)
C26 0.184(8) 0.091(5) 0.180(7) 0.004(6) -0.022(7) -0.059(6)
C28 0.24(2) 0.175(14) 0.214(17) -0.029(13) -0.068(16) -0.056(14)

loop_
_atom_type_symbol
_atom_type_description
_atom_type_scat_dispersion_real
_atom_type_scat_dispersion_imag
_atom_type_scat_source
C C 0.0033 0.0016 'International Tables Vol C Tables 4.2.6.8 and 6.1.1.4'
H H 0.0000 0.0000 'International Tables Vol C Tables 4.2.6.8 and 6.1.1.4'
N N 0.0061 0.0033 'International Tables Vol C Tables 4.2.6.8 and 6.1.1.4'
O O 0.0106 0.0060 'International Tables Vol C Tables 4.2.6.8 and 6.1.1.4'
Cu Cu 0.3201 1.2651 'International Tables Vol C Tables 4.2.6.8 and 6.1.1.4'

loop_
_geom_angle_atom_site_label_1
_geom_angle_atom_site_label_2
_geom_angle_atom_site_label_3
_geom_angle
_geom_angle_site_symmetry_3
N1 Cu1 N3 165.55(17) .
N1 Cu1 O2 81.32(14) .
N3 Cu1 O2 97.37(16) .
N1 Cu1 O3 83.43(14) .
N3 Cu1 O3 94.36(16) .
O2 Cu1 O3 160.48(13) .
N1 Cu1 O6 98.74(17) 4_455
N3 Cu1 O6 95.70(15) 4_455
O2 Cu1 O6 93.71(14) 4_455
O3 Cu1 O6 100.60(15) 4_455
N2 Cu2 N6 154.00(18) .
N2 Cu2 O5 80.93(14) .
N6 Cu2 O5 97.17(15) .
N2 Cu2 O4 83.05(14) .
N6 Cu2 O4 95.33(15) .
O5 Cu2 O4 163.42(13) .
N2 Cu2 O1 109.68(16) 3_546
N6 Cu2 O1 96.32(15) 3_546
O5 Cu2 O1 94.35(14) 3_546
O4 Cu2 O1 95.07(14) 3_546
C4 N1 C3 125.6(4) .
C4 N1 Cu1 116.5(3) .
C3 N1 Cu1 117.5(3) .
C5 N2 C6 124.4(4) .
C5 N2 Cu2 115.9(3) .
C6 N2 Cu2 118.5(3) .
N4 N3 C12 106.5(4) .
N4 N3 Cu1 122.6(3) .
C12 N3 Cu1 130.7(3) .
N3 N4 C10 111.1(4) .
N6 N5 C18 111.7(4) .
C16 N6 N5 106.4(4) .
C16 N6 Cu2 133.0(3) .
N5 N6 Cu2 120.6(3) .
O1 C1 O2 124.7(4) .
O1 C1 C3 118.3(4) .
O2 C1 C3 116.9(4) .
N1 C3 C1 107.1(4) .
N1 C3 C2 109.0(4) .
C1 C3 C2 109.0(4) .
O4 C4 N1 129.2(4) .
O4 C4 C5 119.5(4) .
N1 C4 C5 111.3(4) .
O3 C5 N2 129.2(4) .
O3 C5 C4 119.5(4) .
N2 C5 C4 111.3(4) .
N2 C6 C8 107.0(4) .
N2 C6 C7 111.8(5) .
C8 C6 C7 109.0(5) .
O6 C8 O5 124.5(4) .
O6 C8 C6 117.9(4) .
O5 C8 C6 117.5(4) .
N4 C10 C11 107.3(4) .
N4 C10 C9 118.7(5) .
C11 C10 C9 134.0(5) .
C10 C11 C12 105.0(4) .
C10 C11 C14 128.7(5) 2_344
C12 C11 C14 126.1(5) 2_344
N3 C12 C11 110.1(4) .
N3 C12 C13 119.8(5) .
C11 C12 C13 130.1(5) .
C17 C14 C11 118.5(4) 2_345
N6 C16 C17 109.9(4) .
N6 C16 C15 121.6(5) .
C17 C16 C15 128.5(4) .
C18 C17 C16 105.1(4) .
C18 C17 C14 128.5(5) .
C16 C17 C14 126.0(5) .
N5 C18 C17 106.8(4) .
N5 C18 C19 119.4(5) .
C17 C18 C19 133.8(5) .
C21 C20 C25 120.0 .
C22 C21 C20 120.0 .
C21 C22 C23 120.0 .
C22 C23 C24 120.0 .
C25 C24 C23 120.0 .
C24 C25 C20 120.0 .
C24 C25 C26 124.5(8) .
C20 C25 C26 115.3(8) .
C1 O1 Cu2 133.6(3) 3_446
C1 O2 Cu1 115.3(3) .
C5 O3 Cu1 108.6(3) .
C4 O4 Cu2 109.0(3) .
C8 O5 Cu2 115.9(3) .
C8 O6 Cu1 142.7(3) 4_445
C28 C27 C26 114.6(13) .
O7 C26 C27 109.2(12) .
O7 C26 C25 115.2(11) .
C27 C26 C25 115.7(10) .

loop_
_geom_bond_atom_site_label_1
_geom_bond_atom_site_label_2
_geom_bond_distance
_geom_bond_site_symmetry_2
Cu1 N1 1.900(4) .
Cu1 N3 1.952(4) .
Cu1 O2 2.014(3) .
Cu1 O3 2.029(3) .
Cu1 O6 2.230(3) 4_455
Cu2 N2 1.906(4) .
Cu2 N6 1.982(4) .
Cu2 O5 2.016(3) .
Cu2 O4 2.022(3) .
Cu2 O1 2.226(3) 3_546
N1 C4 1.300(5) .
N1 C3 1.463(6) .
N2 C5 1.294(6) .
N2 C6 1.450(6) .
N3 N4 1.337(5) .
N3 C12 1.339(6) .
N4 C10 1.359(6) .
N5 N6 1.339(6) .
N5 C18 1.348(6) .
N6 C16 1.330(6) .
C1 O1 1.224(6) .
C1 O2 1.298(6) .
C1 C3 1.519(6) .
C2 C3 1.524(8) .
C4 O4 1.265(5) .
C4 C5 1.508(6) .
C5 O3 1.280(6) .
C6 C8 1.522(6) .
C6 C7 1.535(9) .
C8 O6 1.233(6) .
C8 O5 1.272(6) .
C9 C10 1.513(7) .
C10 C11 1.375(7) .
C11 C12 1.405(7) .
C11 C14 1.521(6) 2_344
C12 C13 1.471(7) .
C14 C17 1.508(6) .
C14 C11 1.521(6) 2_345
C15 C16 1.487(7) .
C16 C17 1.408(7) .
C17 C18 1.379(7) .
C18 C19 1.494(8) .
C20 C21 1.3900 .
C20 C25 1.3900 .
C21 C22 1.3900 .
C22 C23 1.3900 .
C23 C24 1.3900 .
C24 C25 1.3900 .
C25 C26 1.521(11) .
O1 Cu2 2.226(3) 3_446
O6 Cu1 2.230(3) 4_445
O7 C26 1.352(13) .
C27 C28 1.350(16) .
C27 C26 1.463(17) .
